data_4038916
loop_
_publ_author_name
'Chaudhri, Nivedita'
'Zeller, Matthias'
'Br\"uckner, Christian'

_publ_section_title
;
 Stepwise Reduction of Octaethyl-\b,\b&#x2032;-dioxochlorin Isomers:
 Access to Structurally and Electronically Diverse Hydroporphyrins
;
_journal_name_full 'The Journal of Organic Chemistry'
_journal_paper_doi 10.1021/acs.joc.0c01989
_journal_year 2020
_chemical_formula_sum 'C38 H54 N4 O2'
_chemical_formula_weight 598.85
_space_group_crystal_system triclinic
_space_group_IT_number 2
_space_group_name_Hall '-P 1'
_space_group_name_H-M_alt 'P -1'
_atom_sites_solution_hydrogens geom
_atom_sites_solution_primary direct
_atom_sites_solution_secondary difmap
_audit_creation_method SHELXL-2018/3
_cell_angle_alpha 66.641(6)
_cell_angle_beta 84.803(7)
_cell_angle_gamma 82.683(7)
_cell_formula_units_Z 1
_cell_length_a 7.7374(13)
_cell_length_b 10.1680(15)
_cell_length_c 11.5734(19)
_cell_measurement_reflns_used 6227
_cell_measurement_temperature 150(2)
_cell_measurement_theta_max 28.3120
_cell_measurement_theta_min 2.2832
_cell_volume 828.3(2)
_computing_cell_refinement 'SAINT V8.40A (Bruker, 2019)'
_computing_data_collection 'Apex3 v2019.1-0 (Bruker, 2019)'
_computing_data_reduction 'SAINT V8.40A (Bruker, 2019)'
_computing_structure_refinement
;  
SHELXL-2018/3 (Sheldrick, 2015, 2018), 
SHELXLE Rev1117 (H\"ubschle et al., 2011)
;
_computing_structure_solution 'SHELXS-97 (Sheldrick, 2008)'
_diffrn_ambient_temperature 150(2)
_diffrn_detector_area_resol_mean 7.4074
_diffrn_measured_fraction_theta_full 0.981
_diffrn_measured_fraction_theta_max 0.961
_diffrn_measurement_device_type
;
Bruker AXS D8 Quest diffractometer with PhotonII charge-integrating pixel 
array detector (CPAD)
;
_diffrn_measurement_method 'omega and phi scans'
_diffrn_radiation_monochromator 'Triumph curved graphite crystal'
_diffrn_radiation_type MoK\a
_diffrn_radiation_wavelength 0.71073
_diffrn_reflns_av_R_equivalents 0.0706
_diffrn_reflns_av_unetI/netI 0.0753
_diffrn_reflns_Laue_measured_fraction_full 0.981
_diffrn_reflns_Laue_measured_fraction_max 0.961
_diffrn_reflns_limit_h_max 10
_diffrn_reflns_limit_h_min -10
_diffrn_reflns_limit_k_max 13
_diffrn_reflns_limit_k_min -12
_diffrn_reflns_limit_l_max 15
_diffrn_reflns_limit_l_min 0
_diffrn_reflns_number 16867
_diffrn_reflns_point_group_measured_fraction_full 0.981
_diffrn_reflns_point_group_measured_fraction_max 0.961
_diffrn_reflns_theta_full 25.242
_diffrn_reflns_theta_max 28.279
_diffrn_reflns_theta_min 2.657
_diffrn_source 'fine focus sealed tube X-ray source'
_diffrn_source_current '30 mA'
_diffrn_source_voltage '50 kV'
_exptl_absorpt_coefficient_mu 0.074
_exptl_absorpt_correction_T_max 0.745686
_exptl_absorpt_correction_T_min 0.599397
_exptl_absorpt_correction_type multi-scan
_exptl_absorpt_process_details
;
TWINABS 2012/1: Krause, L., Herbst-Irmer, R., Sheldrick G.M. & Stalke D.
(2015). J. Appl. Cryst. 48 3-10.
;
_exptl_crystal_colour green
_exptl_crystal_density_diffrn 1.201
_exptl_crystal_description plate
_exptl_crystal_F_000 326
_exptl_crystal_size_max 0.450
_exptl_crystal_size_mid 0.330
_exptl_crystal_size_min 0.040
_refine_diff_density_max 0.399
_refine_diff_density_min -0.238
_refine_diff_density_rms 0.062
_refine_ls_extinction_method none
_refine_ls_goodness_of_fit_ref 1.085
_refine_ls_hydrogen_treatment constr
_refine_ls_matrix_type full
_refine_ls_number_parameters 205
_refine_ls_number_reflns 3960
_refine_ls_number_restraints 0
_refine_ls_restrained_S_all 1.085
_refine_ls_R_factor_all 0.0746
_refine_ls_R_factor_gt 0.0571
_refine_ls_shift/su_max 0.001
_refine_ls_shift/su_mean 0.000
_refine_ls_structure_factor_coef Fsqd
_refine_ls_weighting_details 'w=1/[\s^2^(Fo^2^)+(0.0733P)^2^+0.3108P] where P=(Fo^2^+2Fc^2^)/3'
_refine_ls_weighting_scheme calc
_refine_ls_wR_factor_gt 0.1540
_refine_ls_wR_factor_ref 0.1626
_reflns_Friedel_coverage 0.000
_reflns_number_gt 3099
_reflns_number_total 3960
_reflns_threshold_expression 'I > 2\s(I)'
_cod_data_source_file jo0c01989_si_003.cif
_cod_data_source_block 10-(OMe)7_17-E2
_cod_database_code 4038916
_shelx_shelxl_version_number 2018/3
_shelx_space_group_comment
;
The symmetry employed for this shelxl refinement is uniquely defined
by the following loop, which should always be used as a source of
symmetry information in preference to the above space-group names.
They are only intended as comments.
;
_shelx_estimated_absorpt_t_min 0.967
_shelx_estimated_absorpt_t_max 0.997

loop_
_space_group_symop_operation_xyz
'x, y, z'
'-x, -y, -z'

loop_
_atom_site_label
_atom_site_type_symbol
_atom_site_fract_x
_atom_site_fract_y
_atom_site_fract_z
_atom_site_U_iso_or_equiv
_atom_site_adp_type
_atom_site_occupancy
_atom_site_site_symmetry_order
_atom_site_calc_flag
_atom_site_refinement_flags_posn
_atom_site_refinement_flags_adp
_atom_site_refinement_flags_occupancy
_atom_site_disorder_assembly
_atom_site_disorder_group
O1 O 0.9378(3) 0.7349(2) 0.38406(18) 0.0380(5) Uani 1 1 d . . . . .
N1 N 0.7092(2) 0.9598(2) 0.11893(16) 0.0204(4) Uani 1 1 d . . . . .
N2 N 0.4708(2) 0.7807(2) 0.07235(17) 0.0222(4) Uani 1 1 d . . . . .
H2 H 0.483363 0.873251 0.042217 0.027 Uiso 1 1 calc R U . . .
C1 C 0.8022(3) 1.0593(2) 0.12709(19) 0.0207(4) Uani 1 1 d . . . . .
C2 C 0.9446(3) 0.9955(3) 0.2244(2) 0.0243(5) Uani 1 1 d . . . . .
C3 C 0.9403(3) 0.8325(3) 0.2561(2) 0.0264(5) Uani 1 1 d . . . . .
H3 H 1.042572 0.800271 0.211081 0.032 Uiso 1 1 calc R U . . .
C4 C 0.7752(3) 0.8276(2) 0.1962(2) 0.0215(4) Uani 1 1 d . . . . .
C5 C 0.7090(3) 0.6995(2) 0.2195(2) 0.0240(5) Uani 1 1 d . . . . .
H5 H 0.765584 0.616314 0.281393 0.029 Uiso 1 1 calc R U . . .
C6 C 0.5696(3) 0.6762(2) 0.1639(2) 0.0218(4) Uani 1 1 d . . . . .
C7 C 0.5068(3) 0.5413(2) 0.1865(2) 0.0243(5) Uani 1 1 d . . . . .
C8 C 0.3717(3) 0.5682(2) 0.1069(2) 0.0232(4) Uani 1 1 d . . . . .
C9 C 0.3488(3) 0.7200(2) 0.0341(2) 0.0225(4) Uani 1 1 d . . . . .
C10 C 0.2281(3) 0.7939(2) -0.0580(2) 0.0241(5) Uani 1 1 d . . . . .
H10 H 0.156692 0.735553 -0.075953 0.029 Uiso 1 1 calc R U . . .
C11 C 0.8906(3) 1.0330(3) 0.3406(2) 0.0270(5) Uani 1 1 d . . . . .
H11A H 0.973739 0.977889 0.407406 0.032 Uiso 1 1 calc R U . . .
H11B H 0.901320 1.136554 0.316898 0.032 Uiso 1 1 calc R U . . .
C12 C 0.7052(3) 1.0020(3) 0.3952(2) 0.0338(6) Uani 1 1 d . . . . .
H12A H 0.620912 1.059633 0.331470 0.051 Uiso 1 1 calc R U . . .
H12B H 0.683233 1.026976 0.469163 0.051 Uiso 1 1 calc R U . . .
H12C H 0.692896 0.899495 0.420037 0.051 Uiso 1 1 calc R U . . .
C13 C 1.1186(3) 1.0524(3) 0.1636(2) 0.0311(5) Uani 1 1 d . . . . .
H13A H 1.148558 1.022945 0.091704 0.037 Uiso 1 1 calc R U . . .
H13B H 1.100948 1.158898 0.128648 0.037 Uiso 1 1 calc R U . . .
C14 C 1.2747(3) 1.0055(4) 0.2464(3) 0.0464(7) Uani 1 1 d . . . . .
H14A H 1.376084 1.051768 0.197382 0.070 Uiso 1 1 calc R U . . .
H14B H 1.300419 0.900664 0.276990 0.070 Uiso 1 1 calc R U . . .
H14C H 1.248335 1.033742 0.318296 0.070 Uiso 1 1 calc R U . . .
C15 C 1.1043(5) 0.6770(4) 0.4337(4) 0.0604(10) Uani 1 1 d . . . . .
H15A H 1.180972 0.653948 0.370660 0.091 Uiso 1 1 calc R U . . .
H15B H 1.092644 0.589241 0.509564 0.091 Uiso 1 1 calc R U . . .
H15C H 1.154449 0.747796 0.455102 0.091 Uiso 1 1 calc R U . . .
C16 C 0.5757(3) 0.3985(3) 0.2810(2) 0.0310(5) Uani 1 1 d . . . . .
H16A H 0.702146 0.398707 0.288231 0.037 Uiso 1 1 calc R U . . .
H16B H 0.560625 0.322565 0.250515 0.037 Uiso 1 1 calc R U . . .
C17 C 0.4854(4) 0.3627(3) 0.4099(3) 0.0507(8) Uani 1 1 d . . . . .
H17A H 0.361486 0.355547 0.404487 0.076 Uiso 1 1 calc R U . . .
H17B H 0.497200 0.438729 0.439693 0.076 Uiso 1 1 calc R U . . .
H17C H 0.539018 0.270635 0.468899 0.076 Uiso 1 1 calc R U . . .
C18 C 0.2620(3) 0.4614(3) 0.0989(2) 0.0287(5) Uani 1 1 d . . . . .
H18A H 0.326729 0.364435 0.132133 0.034 Uiso 1 1 calc R U . . .
H18B H 0.240234 0.485786 0.009391 0.034 Uiso 1 1 calc R U . . .
C19 C 0.0883(4) 0.4580(4) 0.1721(3) 0.0430(7) Uani 1 1 d . . . . .
H19A H 0.022273 0.553117 0.138203 0.065 Uiso 1 1 calc R U . . .
H19B H 0.108952 0.432157 0.261102 0.065 Uiso 1 1 calc R U . . .
H19C H 0.021695 0.386414 0.164187 0.065 Uiso 1 1 calc R U . . .

loop_
_atom_site_aniso_label
_atom_site_aniso_U_11
_atom_site_aniso_U_22
_atom_site_aniso_U_33
_atom_site_aniso_U_23
_atom_site_aniso_U_13
_atom_site_aniso_U_12
O1 0.0413(11) 0.0367(10) 0.0316(9) -0.0069(8) -0.0184(8) 0.0014(8)
N1 0.0193(8) 0.0250(10) 0.0191(8) -0.0104(7) -0.0030(7) -0.0016(7)
N2 0.0232(9) 0.0189(9) 0.0245(9) -0.0070(7) -0.0063(7) -0.0032(7)
C1 0.0167(9) 0.0269(11) 0.0202(9) -0.0101(8) -0.0036(8) -0.0031(8)
C2 0.0199(10) 0.0325(12) 0.0223(10) -0.0117(9) -0.0061(8) -0.0021(9)
C3 0.0213(11) 0.0314(13) 0.0268(11) -0.0108(9) -0.0088(9) 0.0002(9)
C4 0.0178(10) 0.0285(12) 0.0199(9) -0.0110(8) -0.0050(8) 0.0001(8)
C5 0.0224(10) 0.0244(11) 0.0237(10) -0.0075(9) -0.0070(8) 0.0016(8)
C6 0.0216(10) 0.0207(11) 0.0220(10) -0.0073(8) -0.0022(8) -0.0003(8)
C7 0.0223(11) 0.0242(11) 0.0266(11) -0.0105(9) 0.0013(9) -0.0024(9)
C8 0.0237(10) 0.0223(11) 0.0240(10) -0.0097(8) 0.0015(9) -0.0038(9)
C9 0.0233(11) 0.0229(11) 0.0231(10) -0.0100(8) -0.0020(8) -0.0042(8)
C10 0.0231(10) 0.0269(12) 0.0260(10) -0.0123(9) -0.0038(9) -0.0073(9)
C11 0.0267(11) 0.0358(13) 0.0212(10) -0.0133(9) -0.0037(9) -0.0032(10)
C12 0.0299(12) 0.0427(15) 0.0264(11) -0.0127(11) 0.0034(10) -0.0013(11)
C13 0.0212(11) 0.0471(15) 0.0259(11) -0.0144(11) -0.0008(9) -0.0067(10)
C14 0.0213(12) 0.076(2) 0.0388(14) -0.0166(14) -0.0039(11) -0.0111(13)
C15 0.057(2) 0.0463(19) 0.065(2) -0.0032(16) -0.0413(18) 0.0048(15)
C16 0.0314(13) 0.0216(12) 0.0373(13) -0.0077(10) -0.0075(10) -0.0020(9)
C17 0.0558(19) 0.0392(16) 0.0372(15) 0.0036(12) 0.0009(14) 0.0019(14)
C18 0.0280(12) 0.0262(12) 0.0351(12) -0.0140(10) 0.0002(10) -0.0078(9)
C19 0.0318(14) 0.0543(18) 0.0545(17) -0.0308(15) 0.0079(12) -0.0200(12)

loop_
_atom_type_symbol
_atom_type_description
_atom_type_scat_dispersion_real
_atom_type_scat_dispersion_imag
_atom_type_scat_source
C C 0.0033 0.0016 'International Tables Vol C Tables 4.2.6.8 and 6.1.1.4'
H H 0.0000 0.0000 'International Tables Vol C Tables 4.2.6.8 and 6.1.1.4'
N N 0.0061 0.0033 'International Tables Vol C Tables 4.2.6.8 and 6.1.1.4'
O O 0.0106 0.0060 'International Tables Vol C Tables 4.2.6.8 and 6.1.1.4'

loop_
_geom_angle_atom_site_label_1
_geom_angle_atom_site_label_2
_geom_angle_atom_site_label_3
_geom_angle
_geom_angle_site_symmetry_1
_geom_angle_site_symmetry_3
_geom_angle_publ_flag
C15 O1 C3 114.9(2) . . ?
C4 N1 C1 109.04(18) . . ?
C6 N2 C9 110.45(18) . . ?
C6 N2 H2 124.8 . . ?
C9 N2 H2 124.8 . . ?
N1 C1 C10 124.25(19) . 2_675 ?
N1 C1 C2 113.73(19) . . ?
C10 C1 C2 122.00(19) 2_675 . ?
C13 C2 C1 109.66(18) . . ?
C13 C2 C11 111.34(19) . . ?
C1 C2 C11 109.92(18) . . ?
C13 C2 C3 113.7(2) . . ?
C1 C2 C3 100.14(17) . . ?
C11 C2 C3 111.56(19) . . ?
O1 C3 C4 109.35(19) . . ?
O1 C3 C2 119.24(19) . . ?
C4 C3 C2 103.43(18) . . ?
O1 C3 H3 108.1 . . ?
C4 C3 H3 108.1 . . ?
C2 C3 H3 108.1 . . ?
N1 C4 C5 126.22(19) . . ?
N1 C4 C3 112.08(19) . . ?
C5 C4 C3 121.7(2) . . ?
C4 C5 C6 128.4(2) . . ?
C4 C5 H5 115.8 . . ?
C6 C5 H5 115.8 . . ?
N2 C6 C5 125.4(2) . . ?
N2 C6 C7 107.15(18) . . ?
C5 C6 C7 127.4(2) . . ?
C8 C7 C6 107.7(2) . . ?
C8 C7 C16 127.0(2) . . ?
C6 C7 C16 125.2(2) . . ?
C7 C8 C9 107.9(2) . . ?
C7 C8 C18 127.4(2) . . ?
C9 C8 C18 124.7(2) . . ?
N2 C9 C10 126.0(2) . . ?
N2 C9 C8 106.75(19) . . ?
C10 C9 C8 127.3(2) . . ?
C1 C10 C9 129.0(2) 2_675 . ?
C1 C10 H10 115.5 2_675 . ?
C9 C10 H10 115.5 . . ?
C12 C11 C2 115.1(2) . . ?
C12 C11 H11A 108.5 . . ?
C2 C11 H11A 108.5 . . ?
C12 C11 H11B 108.5 . . ?
C2 C11 H11B 108.5 . . ?
H11A C11 H11B 107.5 . . ?
C11 C12 H12A 109.5 . . ?
C11 C12 H12B 109.5 . . ?
H12A C12 H12B 109.5 . . ?
C11 C12 H12C 109.5 . . ?
H12A C12 H12C 109.5 . . ?
H12B C12 H12C 109.5 . . ?
C14 C13 C2 117.5(2) . . ?
C14 C13 H13A 107.9 . . ?
C2 C13 H13A 107.9 . . ?
C14 C13 H13B 107.9 . . ?
C2 C13 H13B 107.9 . . ?
H13A C13 H13B 107.2 . . ?
C13 C14 H14A 109.5 . . ?
C13 C14 H14B 109.5 . . ?
H14A C14 H14B 109.5 . . ?
C13 C14 H14C 109.5 . . ?
H14A C14 H14C 109.5 . . ?
H14B C14 H14C 109.5 . . ?
O1 C15 H15A 109.5 . . ?
O1 C15 H15B 109.5 . . ?
H15A C15 H15B 109.5 . . ?
O1 C15 H15C 109.5 . . ?
H15A C15 H15C 109.5 . . ?
H15B C15 H15C 109.5 . . ?
C7 C16 C17 112.8(2) . . ?
C7 C16 H16A 109.0 . . ?
C17 C16 H16A 109.0 . . ?
C7 C16 H16B 109.0 . . ?
C17 C16 H16B 109.0 . . ?
H16A C16 H16B 107.8 . . ?
C16 C17 H17A 109.5 . . ?
C16 C17 H17B 109.5 . . ?
H17A C17 H17B 109.5 . . ?
C16 C17 H17C 109.5 . . ?
H17A C17 H17C 109.5 . . ?
H17B C17 H17C 109.5 . . ?
C8 C18 C19 112.6(2) . . ?
C8 C18 H18A 109.1 . . ?
C19 C18 H18A 109.1 . . ?
C8 C18 H18B 109.1 . . ?
C19 C18 H18B 109.1 . . ?
H18A C18 H18B 107.8 . . ?
C18 C19 H19A 109.5 . . ?
C18 C19 H19B 109.5 . . ?
H19A C19 H19B 109.5 . . ?
C18 C19 H19C 109.5 . . ?
H19A C19 H19C 109.5 . . ?
H19B C19 H19C 109.5 . . ?

loop_
_geom_bond_atom_site_label_1
_geom_bond_atom_site_label_2
_geom_bond_distance
_geom_bond_site_symmetry_2
_geom_bond_publ_flag
O1 C15 1.418(3) . ?
O1 C3 1.419(3) . ?
N1 C4 1.350(3) . ?
N1 C1 1.350(3) . ?
N2 C6 1.372(3) . ?
N2 C9 1.381(3) . ?
N2 H2 0.8800 . ?
C1 C10 1.386(3) 2_675 ?
C1 C2 1.538(3) . ?
C2 C13 1.532(3) . ?
C2 C11 1.547(3) . ?
C2 C3 1.553(3) . ?
C3 C4 1.523(3) . ?
C3 H3 1.0000 . ?
C4 C5 1.378(3) . ?
C5 C6 1.394(3) . ?
C5 H5 0.9500 . ?
C6 C7 1.431(3) . ?
C7 C8 1.385(3) . ?
C7 C16 1.496(3) . ?
C8 C9 1.431(3) . ?
C8 C18 1.495(3) . ?
C9 C10 1.392(3) . ?
C10 H10 0.9500 . ?
C11 C12 1.533(3) . ?
C11 H11A 0.9900 . ?
C11 H11B 0.9900 . ?
C12 H12A 0.9800 . ?
C12 H12B 0.9800 . ?
C12 H12C 0.9800 . ?
C13 C14 1.518(3) . ?
C13 H13A 0.9900 . ?
C13 H13B 0.9900 . ?
C14 H14A 0.9800 . ?
C14 H14B 0.9800 . ?
C14 H14C 0.9800 . ?
C15 H15A 0.9800 . ?
C15 H15B 0.9800 . ?
C15 H15C 0.9800 . ?
C16 C17 1.514(4) . ?
C16 H16A 0.9900 . ?
C16 H16B 0.9900 . ?
C17 H17A 0.9800 . ?
C17 H17B 0.9800 . ?
C17 H17C 0.9800 . ?
C18 C19 1.519(4) . ?
C18 H18A 0.9900 . ?
C18 H18B 0.9900 . ?
C19 H19A 0.9800 . ?
C19 H19B 0.9800 . ?
C19 H19C 0.9800 . ?

loop_
_geom_torsion_atom_site_label_1
_geom_torsion_atom_site_label_2
_geom_torsion_atom_site_label_3
_geom_torsion_atom_site_label_4
_geom_torsion
_geom_torsion_site_symmetry_1
_geom_torsion_site_symmetry_2
_geom_torsion_site_symmetry_3
_geom_torsion_site_symmetry_4
_geom_torsion_publ_flag
C4 N1 C1 C10 178.5(2) . . . 2_675 ?
C4 N1 C1 C2 -3.2(2) . . . . ?
N1 C1 C2 C13 129.7(2) . . . . ?
C10 C1 C2 C13 -52.0(3) 2_675 . . . ?
N1 C1 C2 C11 -107.6(2) . . . . ?
C10 C1 C2 C11 70.7(3) 2_675 . . . ?
N1 C1 C2 C3 9.9(2) . . . . ?
C10 C1 C2 C3 -171.7(2) 2_675 . . . ?
C15 O1 C3 C4 151.5(2) . . . . ?
C15 O1 C3 C2 -89.9(3) . . . . ?
C13 C2 C3 O1 109.9(2) . . . . ?
C1 C2 C3 O1 -133.3(2) . . . . ?
C11 C2 C3 O1 -17.0(3) . . . . ?
C13 C2 C3 C4 -128.53(19) . . . . ?
C1 C2 C3 C4 -11.7(2) . . . . ?
C11 C2 C3 C4 104.6(2) . . . . ?
C1 N1 C4 C5 175.8(2) . . . . ?
C1 N1 C4 C3 -5.6(2) . . . . ?
O1 C3 C4 N1 139.60(19) . . . . ?
C2 C3 C4 N1 11.6(2) . . . . ?
O1 C3 C4 C5 -41.7(3) . . . . ?
C2 C3 C4 C5 -169.8(2) . . . . ?
N1 C4 C5 C6 4.6(4) . . . . ?
C3 C4 C5 C6 -173.8(2) . . . . ?
C9 N2 C6 C5 177.3(2) . . . . ?
C9 N2 C6 C7 -0.5(2) . . . . ?
C4 C5 C6 N2 0.4(4) . . . . ?
C4 C5 C6 C7 177.7(2) . . . . ?
N2 C6 C7 C8 0.4(2) . . . . ?
C5 C6 C7 C8 -177.3(2) . . . . ?
N2 C6 C7 C16 -179.0(2) . . . . ?
C5 C6 C7 C16 3.3(4) . . . . ?
C6 C7 C8 C9 -0.2(2) . . . . ?
C16 C7 C8 C9 179.2(2) . . . . ?
C6 C7 C8 C18 -178.0(2) . . . . ?
C16 C7 C8 C18 1.3(4) . . . . ?
C6 N2 C9 C10 -179.3(2) . . . . ?
C6 N2 C9 C8 0.4(2) . . . . ?
C7 C8 C9 N2 -0.2(2) . . . . ?
C18 C8 C9 N2 177.8(2) . . . . ?
C7 C8 C9 C10 179.6(2) . . . . ?
C18 C8 C9 C10 -2.5(4) . . . . ?
N2 C9 C10 C1 -2.8(4) . . . 2_675 ?
C8 C9 C10 C1 177.5(2) . . . 2_675 ?
C13 C2 C11 C12 170.7(2) . . . . ?
C1 C2 C11 C12 49.0(3) . . . . ?
C3 C2 C11 C12 -61.2(3) . . . . ?
C1 C2 C13 C14 177.9(2) . . . . ?
C11 C2 C13 C14 56.0(3) . . . . ?
C3 C2 C13 C14 -71.0(3) . . . . ?
C8 C7 C16 C17 -90.7(3) . . . . ?
C6 C7 C16 C17 88.5(3) . . . . ?
C7 C8 C18 C19 98.1(3) . . . . ?
C9 C8 C18 C19 -79.4(3) . . . . ?
